data_1562894
loop_
_publ_author_name
'Biriukov, Klim O.'
'Vinogradov, Mikhail M.'
'Afanasyev, Oleg I.'
'Vasilyev, Dmitry V.'
'Tsygankov, Alexey A.'
'Godovikova, Maria'
'Nelyubina, Yulia V.'
'Loginov, Dmitry A.'
'Chusov, Denis'

_publ_section_title
;
 Carbon monoxide-driven osmium catalyzed reductive amination harvesting
 WGSR power
;
_journal_issue 14
_journal_name_full 'Catalysis Science &amp; Technology'
_journal_page_first 4922
_journal_page_last 4930
_journal_paper_doi 10.1039/D1CY00695A
_journal_volume 11
_journal_year 2021
_chemical_formula_moiety 'C26 H16 Cl2 N2 O2 Os'
_chemical_formula_sum 'C26 H16 Cl2 N2 O2 Os'
_chemical_formula_weight 649.51
_space_group_crystal_system monoclinic
_space_group_IT_number 14
_space_group_name_Hall '-P 2yn'
_space_group_name_H-M_alt 'P 1 21/n 1'
_atom_sites_solution_hydrogens geom
_atom_sites_solution_primary dual
_audit_creation_date 2021-04-04
_audit_creation_method
;
Olex2 1.3
(compiled 2020.06.28 svn.raecde09e for OlexSys, GUI svn.r6132)
;
_audit_update_record
;
2021-04-05 deposited with the CCDC.	2021-05-20 downloaded from the CCDC.
;
_cell_angle_alpha 90
_cell_angle_beta 95.607(8)
_cell_angle_gamma 90
_cell_formula_units_Z 4
_cell_length_a 6.961(3)
_cell_length_b 19.454(7)
_cell_length_c 16.217(6)
_cell_measurement_reflns_used 287
_cell_measurement_temperature 120
_cell_measurement_theta_max 23.85
_cell_measurement_theta_min 2.44
_cell_volume 2185.6(15)
_computing_molecular_graphics 'Olex2 1.3 (Dolomanov et al., 2009)'
_computing_publication_material 'Olex2 1.3 (Dolomanov et al., 2009)'
_computing_structure_refinement 'XL  (Sheldrick, 2008)'
_computing_structure_solution 'SHELXT  (Sheldrick, 2015)'
_diffrn_ambient_temperature 120
_diffrn_measured_fraction_theta_full 0.990
_diffrn_measured_fraction_theta_max 0.985
_diffrn_measurement_device_type 'Bruker APEX-II CCD'
_diffrn_measurement_method '\f and \w scans'
_diffrn_radiation_monochromator graphite
_diffrn_radiation_type MoK\a
_diffrn_radiation_wavelength 0.71073
_diffrn_reflns_av_R_equivalents 0.0597
_diffrn_reflns_av_unetI/netI 0.1504
_diffrn_reflns_Laue_measured_fraction_full 0.990
_diffrn_reflns_Laue_measured_fraction_max 0.985
_diffrn_reflns_limit_h_max 9
_diffrn_reflns_limit_h_min -9
_diffrn_reflns_limit_k_max 26
_diffrn_reflns_limit_k_min 0
_diffrn_reflns_limit_l_max 22
_diffrn_reflns_limit_l_min 0
_diffrn_reflns_number 5808
_diffrn_reflns_point_group_measured_fraction_full 0.990
_diffrn_reflns_point_group_measured_fraction_max 0.985
_diffrn_reflns_theta_full 25.242
_diffrn_reflns_theta_max 28.999
_diffrn_reflns_theta_min 1.639
_diffrn_source_current 30.0
_diffrn_source_power 1.5
_diffrn_source_voltage 50.0
_diffrn_standards_number 0
_exptl_absorpt_coefficient_mu 6.108
_exptl_absorpt_correction_T_max 0.4330
_exptl_absorpt_correction_T_min 0.3139
_exptl_absorpt_correction_type multi-scan
_exptl_absorpt_process_details
;
 TWINABS-2008/2 (Bruker,2010) was used for absorption correction.

Final HKLF 4 output contains 27519 reflections, Rint = 0.2006
 (2557 with I > 3sig(I), Rint = 0.0597)
;
_exptl_crystal_colour orange
_exptl_crystal_colour_primary orange
_exptl_crystal_density_diffrn 1.974
_exptl_crystal_description prism
_exptl_crystal_F_000 1248
_exptl_crystal_size_max 0.25
_exptl_crystal_size_mid 0.15
_exptl_crystal_size_min 0.15
_refine_diff_density_max 1.939
_refine_diff_density_min -1.029
_refine_diff_density_rms 0.264
_refine_ls_extinction_method none
_refine_ls_goodness_of_fit_ref 1.072
_refine_ls_hydrogen_treatment constr
_refine_ls_matrix_type full
_refine_ls_number_parameters 299
_refine_ls_number_reflns 5808
_refine_ls_number_restraints 0
_refine_ls_restrained_S_all 1.072
_refine_ls_R_factor_all 0.1337
_refine_ls_R_factor_gt 0.0765
_refine_ls_shift/su_max 0.000
_refine_ls_shift/su_mean 0.000
_refine_ls_structure_factor_coef Fsqd
_refine_ls_weighting_details 'w=1/[\s^2^(Fo^2^)+(0.0315P)^2^+15.5267P] where P=(Fo^2^+2Fc^2^)/3'
_refine_ls_weighting_scheme calc
_refine_ls_wR_factor_gt 0.1270
_refine_ls_wR_factor_ref 0.1488
_reflns_Friedel_coverage 0.000
_reflns_number_gt 3768
_reflns_number_total 5808
_reflns_threshold_expression 'I > 2\s(I)'
_cod_data_source_file d1cy00695a2.cif
_cod_data_source_block Os8
_cod_depositor_comments 'Adding full bibliography for 1562893--1562894.cif.'
_cod_original_cell_volume 2185.4(14)
_cod_database_code 1562894
_shelxl_version_number 2014/6
_shelx_space_group_comment
;
The symmetry employed for this shelxl refinement is uniquely defined
by the following loop, which should always be used as a source of
symmetry information in preference to the above space-group names.
They are only intended as comments.
;
_shelx_estimated_absorpt_t_max 0.461
_shelx_estimated_absorpt_t_min 0.310
_olex2_refinement_description
;
1. Twinned data refinement
 Scales: 0.7888(15)
 0.2112(15)
2. Fixed Uiso
 At 1.2 times of:
  All C(H) groups
3.a Aromatic/amide H refined with riding coordinates:
 C2(H2), C3(H3), C6(H6), C7(H7), C10(H10), C11(H11), C14(H14), C15(H15),
 C16(H16), C17(H17), C18(H18), C20(H20), C21(H21), C22(H22), C23(H23), C24(H24)
;
_olex2_submission_special_instructions 'No special instructions were received'

loop_
_space_group_symop_operation_xyz
'x, y, z'
'-x+1/2, y+1/2, -z+1/2'
'-x, -y, -z'
'x-1/2, -y-1/2, z-1/2'

loop_
_atom_site_label
_atom_site_type_symbol
_atom_site_fract_x
_atom_site_fract_y
_atom_site_fract_z
_atom_site_U_iso_or_equiv
_atom_site_adp_type
_atom_site_occupancy
_atom_site_site_symmetry_order
_atom_site_calc_flag
_atom_site_refinement_flags_posn
_atom_site_refinement_flags_adp
_atom_site_refinement_flags_occupancy
_atom_site_disorder_assembly
_atom_site_disorder_group
Os1 Os 0.37763(9) 0.28761(3) 0.81107(4) 0.02655(14) Uani 1 1 d . . . . .
Cl1 Cl 0.5953(5) 0.32276(18) 0.9263(2) 0.0348(8) Uani 1 1 d . . . . .
Cl2 Cl 0.1569(5) 0.27163(17) 0.6893(3) 0.0375(9) Uani 1 1 d . . . . .
O1 O 0.6515(16) 0.1713(5) 0.7864(6) 0.037(3) Uani 1 1 d . . . . .
O2 O 0.1336(16) 0.1969(5) 0.9087(7) 0.042(3) Uani 1 1 d . . . . .
N1 N 0.5202(17) 0.3622(6) 0.7421(7) 0.027(3) Uani 1 1 d . . . . .
N2 N 0.2205(16) 0.3787(6) 0.8306(7) 0.028(3) Uani 1 1 d . . . . .
C1 C 0.445(2) 0.4277(7) 0.7473(9) 0.030(3) Uani 1 1 d . . . . .
C2 C 0.6697(17) 0.3535(7) 0.7011(8) 0.023(3) Uani 1 1 d . . . . .
H2 H 0.7274 0.3092 0.7013 0.028 Uiso 1 1 calc R U . . .
C3 C 0.750(2) 0.4060(7) 0.6569(9) 0.032(3) Uani 1 1 d . . . . .
H3 H 0.8587 0.3967 0.6277 0.039 Uiso 1 1 calc R U . . .
C4 C 0.672(2) 0.4715(7) 0.6553(9) 0.027(3) Uani 1 1 d . . . . .
C5 C 0.518(2) 0.4824(7) 0.7043(8) 0.028(3) Uani 1 1 d . . . . .
C6 C 0.438(2) 0.5499(7) 0.7181(9) 0.027(3) Uani 1 1 d . . . . .
H6 H 0.4885 0.5889 0.6925 0.032 Uiso 1 1 calc R U . . .
C7 C 0.293(2) 0.5582(7) 0.7663(9) 0.028(3) Uani 1 1 d . . . . .
H7 H 0.2415 0.6029 0.7723 0.033 Uiso 1 1 calc R U . . .
C8 C 0.2126(18) 0.5021(6) 0.8092(8) 0.023(3) Uani 1 1 d . . . . .
C9 C 0.061(2) 0.5081(7) 0.8598(9) 0.032(3) Uani 1 1 d . . . . .
C10 C -0.011(2) 0.4465(7) 0.8901(9) 0.031(3) Uani 1 1 d . . . . .
H10 H -0.1167 0.4481 0.9229 0.037 Uiso 1 1 calc R U . . .
C11 C 0.069(2) 0.3838(7) 0.8731(9) 0.027(3) Uani 1 1 d . . . . .
H11 H 0.0130 0.3430 0.8926 0.032 Uiso 1 1 calc R U . . .
C12 C 0.290(2) 0.4358(7) 0.7977(9) 0.027(3) Uani 1 1 d . . . . .
C13 C 0.751(2) 0.5248(7) 0.6031(8) 0.027(3) Uani 1 1 d . . . . .
C14 C 0.628(2) 0.5657(7) 0.5511(9) 0.026(3) Uani 1 1 d . . . . .
H14 H 0.4918 0.5599 0.5491 0.031 Uiso 1 1 calc R U . . .
C15 C 0.707(2) 0.6161(7) 0.5010(9) 0.034(3) Uani 1 1 d . . . . .
H15 H 0.6247 0.6438 0.4645 0.041 Uiso 1 1 calc R U . . .
C16 C 0.898(2) 0.6244(7) 0.5057(10) 0.035(4) Uani 1 1 d . . . . .
H16 H 0.9492 0.6605 0.4749 0.042 Uiso 1 1 calc R U . . .
C17 C 1.024(2) 0.5828(7) 0.5534(10) 0.032(4) Uani 1 1 d . . . . .
H17 H 1.1596 0.5880 0.5525 0.038 Uiso 1 1 calc R U . . .
C18 C 0.950(2) 0.5327(7) 0.6034(9) 0.030(3) Uani 1 1 d . . . . .
H18 H 1.0347 0.5040 0.6375 0.036 Uiso 1 1 calc R U . . .
C19 C -0.032(2) 0.5737(7) 0.8834(9) 0.027(3) Uani 1 1 d . . . . .
C20 C -0.233(2) 0.5792(8) 0.8808(9) 0.033(3) Uani 1 1 d . . . . .
H20 H -0.3117 0.5410 0.8639 0.040 Uiso 1 1 calc R U . . .
C21 C -0.316(2) 0.6393(8) 0.9025(9) 0.034(3) Uani 1 1 d . . . . .
H21 H -0.4518 0.6424 0.9025 0.040 Uiso 1 1 calc R U . . .
C22 C -0.201(2) 0.6956(7) 0.9245(8) 0.034(4) Uani 1 1 d . . . . .
H22 H -0.2595 0.7382 0.9367 0.041 Uiso 1 1 calc R U . . .
C23 C -0.007(2) 0.6903(7) 0.9286(10) 0.038(4) Uani 1 1 d . . . . .
H23 H 0.0694 0.7289 0.9465 0.045 Uiso 1 1 calc R U . . .
C24 C 0.083(2) 0.6311(7) 0.9079(9) 0.029(3) Uani 1 1 d . . . . .
H24 H 0.2197 0.6287 0.9099 0.035 Uiso 1 1 calc R U . . .
C25 C 0.5440(19) 0.2139(8) 0.7929(8) 0.030(3) Uani 1 1 d . . . . .
C26 C 0.230(2) 0.2297(6) 0.8733(10) 0.029(3) Uani 1 1 d . . . . .

loop_
_atom_site_aniso_label
_atom_site_aniso_U_11
_atom_site_aniso_U_22
_atom_site_aniso_U_33
_atom_site_aniso_U_23
_atom_site_aniso_U_13
_atom_site_aniso_U_12
Os1 0.0273(2) 0.0257(2) 0.0271(2) 0.0009(3) 0.0047(2) -0.0001(3)
Cl1 0.0289(19) 0.0397(19) 0.035(2) -0.0009(16) 0.0009(16) -0.0009(16)
Cl2 0.036(2) 0.041(2) 0.0346(19) -0.0051(18) -0.0018(17) 0.0029(15)
O1 0.044(7) 0.029(5) 0.039(7) 0.007(4) 0.008(5) 0.006(5)
O2 0.039(6) 0.032(6) 0.058(8) 0.002(5) 0.019(6) 0.006(5)
N1 0.029(7) 0.027(6) 0.024(6) 0.003(5) -0.001(5) -0.006(5)
N2 0.026(6) 0.033(6) 0.023(7) -0.004(5) -0.007(5) 0.001(5)
C1 0.033(8) 0.026(7) 0.030(8) -0.005(6) 0.000(7) 0.003(6)
C2 0.025(8) 0.027(6) 0.019(7) -0.002(6) 0.004(6) 0.006(5)
C3 0.028(8) 0.030(7) 0.039(9) 0.002(6) 0.007(7) 0.007(6)
C4 0.025(8) 0.035(7) 0.021(7) -0.008(6) -0.001(6) 0.006(6)
C5 0.029(8) 0.037(8) 0.018(7) 0.005(6) -0.001(6) -0.014(6)
C6 0.029(8) 0.029(7) 0.023(7) 0.008(5) 0.005(6) 0.002(6)
C7 0.027(8) 0.019(6) 0.038(9) -0.006(6) 0.006(6) 0.001(5)
C8 0.024(7) 0.032(7) 0.012(6) 0.002(6) 0.000(5) 0.002(5)
C9 0.026(8) 0.042(8) 0.026(8) -0.002(6) -0.004(6) -0.009(7)
C10 0.035(8) 0.035(8) 0.023(8) 0.004(6) 0.011(6) 0.002(6)
C11 0.021(7) 0.034(7) 0.026(8) 0.006(6) -0.001(6) 0.000(6)
C12 0.034(8) 0.025(6) 0.023(8) 0.003(6) 0.012(6) -0.003(6)
C13 0.038(9) 0.026(7) 0.015(7) -0.004(6) -0.003(6) 0.003(6)
C14 0.020(7) 0.028(7) 0.027(8) 0.001(6) -0.002(6) 0.009(6)
C15 0.037(9) 0.038(8) 0.029(8) 0.006(6) 0.015(7) 0.006(7)
C16 0.048(10) 0.025(7) 0.034(9) -0.007(6) 0.015(8) 0.000(7)
C17 0.032(8) 0.026(7) 0.040(10) -0.005(6) 0.015(7) -0.007(6)
C18 0.038(9) 0.028(7) 0.025(8) -0.009(6) 0.009(7) 0.003(7)
C19 0.030(8) 0.022(6) 0.028(8) -0.006(6) 0.003(6) 0.004(6)
C20 0.027(8) 0.049(9) 0.026(8) -0.001(7) 0.009(7) -0.007(8)
C21 0.030(8) 0.051(9) 0.022(8) -0.001(7) 0.017(7) 0.014(7)
C22 0.043(9) 0.038(9) 0.021(7) -0.004(6) 0.001(7) 0.005(7)
C23 0.035(9) 0.034(8) 0.045(10) 0.002(7) 0.009(8) 0.012(7)
C24 0.027(8) 0.028(7) 0.031(9) 0.003(6) 0.004(6) -0.002(6)
C25 0.026(7) 0.030(7) 0.031(8) 0.013(7) -0.011(6) -0.017(7)
C26 0.026(8) 0.025(7) 0.037(9) -0.012(6) 0.002(6) -0.001(5)

loop_
_atom_type_symbol
_atom_type_description
_atom_type_scat_dispersion_real
_atom_type_scat_dispersion_imag
_atom_type_scat_source
C C 0.0033 0.0016 'International Tables Vol C Tables 4.2.6.8 and 6.1.1.4'
H H 0.0000 0.0000 'International Tables Vol C Tables 4.2.6.8 and 6.1.1.4'
Cl Cl 0.1484 0.1585 'International Tables Vol C Tables 4.2.6.8 and 6.1.1.4'
N N 0.0061 0.0033 'International Tables Vol C Tables 4.2.6.8 and 6.1.1.4'
O O 0.0106 0.0060 'International Tables Vol C Tables 4.2.6.8 and 6.1.1.4'
Os Os -1.2165 7.6030 'International Tables Vol C Tables 4.2.6.8 and 6.1.1.4'

loop_
_geom_angle_atom_site_label_1
_geom_angle_atom_site_label_2
_geom_angle_atom_site_label_3
_geom_angle
_geom_angle_site_symmetry_1
_geom_angle_site_symmetry_3
_geom_angle_publ_flag
Cl1 Os1 Cl2 170.72(12) . . ?
N1 Os1 Cl1 85.6(3) . . ?
N1 Os1 Cl2 87.1(3) . . ?
N2 Os1 Cl1 86.6(3) . . ?
N2 Os1 Cl2 86.2(3) . . ?
N2 Os1 N1 77.5(5) . . ?
C25 Os1 Cl1 89.3(4) . . ?
C25 Os1 Cl2 97.3(4) . . ?
C25 Os1 N1 96.4(5) . . ?
C25 Os1 N2 172.9(5) . . ?
C25 Os1 C26 90.3(5) . . ?
C26 Os1 Cl1 95.2(4) . . ?
C26 Os1 Cl2 91.4(4) . . ?
C26 Os1 N1 173.3(5) . . ?
C26 Os1 N2 95.9(5) . . ?
C1 N1 Os1 113.3(9) . . ?
C2 N1 Os1 128.1(9) . . ?
C2 N1 C1 118.6(12) . . ?
C11 N2 Os1 126.2(10) . . ?
C11 N2 C12 119.0(12) . . ?
C12 N2 Os1 114.8(9) . . ?
N1 C1 C5 120.9(14) . . ?
N1 C1 C12 116.7(12) . . ?
C5 C1 C12 122.4(13) . . ?
N1 C2 H2 118.4 . . ?
N1 C2 C3 123.2(12) . . ?
C3 C2 H2 118.4 . . ?
C2 C3 H3 119.7 . . ?
C4 C3 C2 120.6(14) . . ?
C4 C3 H3 119.7 . . ?
C3 C4 C5 116.4(14) . . ?
C3 C4 C13 119.5(13) . . ?
C5 C4 C13 124.1(13) . . ?
C1 C5 C4 120.0(14) . . ?
C1 C5 C6 116.7(13) . . ?
C4 C5 C6 123.1(13) . . ?
C5 C6 H6 119.4 . . ?
C7 C6 C5 121.2(12) . . ?
C7 C6 H6 119.4 . . ?
C6 C7 H7 118.7 . . ?
C6 C7 C8 122.7(12) . . ?
C8 C7 H7 118.7 . . ?
C9 C8 C7 124.7(12) . . ?
C9 C8 C12 118.1(12) . . ?
C12 C8 C7 117.2(12) . . ?
C8 C9 C10 116.6(13) . . ?
C8 C9 C19 126.2(13) . . ?
C10 C9 C19 117.2(13) . . ?
C9 C10 H10 119.3 . . ?
C11 C10 C9 121.3(14) . . ?
C11 C10 H10 119.3 . . ?
N2 C11 C10 121.9(14) . . ?
N2 C11 H11 119.1 . . ?
C10 C11 H11 119.1 . . ?
N2 C12 C1 117.4(12) . . ?
N2 C12 C8 122.9(12) . . ?
C8 C12 C1 119.7(12) . . ?
C14 C13 C4 120.5(13) . . ?
C18 C13 C4 120.0(13) . . ?
C18 C13 C14 119.5(14) . . ?
C13 C14 H14 120.3 . . ?
C13 C14 C15 119.4(14) . . ?
C15 C14 H14 120.3 . . ?
C14 C15 H15 120.2 . . ?
C16 C15 C14 119.5(15) . . ?
C16 C15 H15 120.2 . . ?
C15 C16 H16 118.7 . . ?
C15 C16 C17 122.5(15) . . ?
C17 C16 H16 118.7 . . ?
C16 C17 H17 120.5 . . ?
C16 C17 C18 119.0(14) . . ?
C18 C17 H17 120.5 . . ?
C13 C18 C17 120.0(15) . . ?
C13 C18 H18 120.0 . . ?
C17 C18 H18 120.0 . . ?
C20 C19 C9 121.1(13) . . ?
C20 C19 C24 119.2(13) . . ?
C24 C19 C9 119.7(13) . . ?
C19 C20 H20 119.8 . . ?
C21 C20 C19 120.3(14) . . ?
C21 C20 H20 119.8 . . ?
C20 C21 H21 120.0 . . ?
C20 C21 C22 119.9(15) . . ?
C22 C21 H21 120.0 . . ?
C21 C22 H22 120.0 . . ?
C23 C22 C21 120.0(14) . . ?
C23 C22 H22 120.0 . . ?
C22 C23 H23 118.9 . . ?
C22 C23 C24 122.2(15) . . ?
C24 C23 H23 118.9 . . ?
C19 C24 H24 120.9 . . ?
C23 C24 C19 118.3(14) . . ?
C23 C24 H24 120.9 . . ?
O1 C25 Os1 175.4(12) . . ?
O2 C26 Os1 176.5(13) . . ?

loop_
_geom_bond_atom_site_label_1
_geom_bond_atom_site_label_2
_geom_bond_distance
_geom_bond_site_symmetry_2
_geom_bond_publ_flag
Os1 Cl1 2.388(4) . ?
Os1 Cl2 2.400(4) . ?
Os1 N1 2.134(11) . ?
Os1 N2 2.123(11) . ?
Os1 C25 1.884(17) . ?
Os1 C26 1.884(15) . ?
O1 C25 1.129(17) . ?
O2 C26 1.122(16) . ?
N1 C1 1.385(17) . ?
N1 C2 1.299(17) . ?
N2 C11 1.320(18) . ?
N2 C12 1.343(16) . ?
C1 C5 1.396(19) . ?
C1 C12 1.422(19) . ?
C2 H2 0.9500 . ?
C2 C3 1.395(19) . ?
C3 H3 0.9500 . ?
C3 C4 1.384(18) . ?
C4 C5 1.414(19) . ?
C4 C13 1.48(2) . ?
C5 C6 1.452(19) . ?
C6 H6 0.9500 . ?
C6 C7 1.345(19) . ?
C7 H7 0.9500 . ?
C7 C8 1.435(18) . ?
C8 C9 1.401(19) . ?
C8 C12 1.418(17) . ?
C9 C10 1.408(19) . ?
C9 C19 1.499(19) . ?
C10 H10 0.9500 . ?
C10 C11 1.379(19) . ?
C11 H11 0.9500 . ?
C13 C14 1.392(18) . ?
C13 C18 1.39(2) . ?
C14 H14 0.9500 . ?
C14 C15 1.419(19) . ?
C15 H15 0.9500 . ?
C15 C16 1.34(2) . ?
C16 H16 0.9500 . ?
C16 C17 1.37(2) . ?
C17 H17 0.9500 . ?
C17 C18 1.400(19) . ?
C18 H18 0.9500 . ?
C19 C20 1.40(2) . ?
C19 C24 1.409(18) . ?
C20 H20 0.9500 . ?
C20 C21 1.366(19) . ?
C21 H21 0.9500 . ?
C21 C22 1.38(2) . ?
C22 H22 0.9500 . ?
C22 C23 1.35(2) . ?
C23 H23 0.9500 . ?
C23 C24 1.370(19) . ?
C24 H24 0.9500 . ?

loop_
_geom_torsion_atom_site_label_1
_geom_torsion_atom_site_label_2
_geom_torsion_atom_site_label_3
_geom_torsion_atom_site_label_4
_geom_torsion
_geom_torsion_site_symmetry_1
_geom_torsion_site_symmetry_2
_geom_torsion_site_symmetry_3
_geom_torsion_site_symmetry_4
_geom_torsion_publ_flag
Os1 N1 C1 C5 -178.5(11) . . . . ?
Os1 N1 C1 C12 1.1(16) . . . . ?
Os1 N1 C2 C3 179.0(10) . . . . ?
Os1 N2 C11 C10 172.7(11) . . . . ?
Os1 N2 C12 C1 6.4(16) . . . . ?
Os1 N2 C12 C8 -175.5(11) . . . . ?
N1 C1 C5 C4 -1(2) . . . . ?
N1 C1 C5 C6 -176.1(13) . . . . ?
N1 C1 C12 N2 -5(2) . . . . ?
N1 C1 C12 C8 176.8(13) . . . . ?
N1 C2 C3 C4 1(2) . . . . ?
C1 N1 C2 C3 -5(2) . . . . ?
C1 C5 C6 C7 -4(2) . . . . ?
C2 N1 C1 C5 5(2) . . . . ?
C2 N1 C1 C12 -175.5(13) . . . . ?
C2 C3 C4 C5 4(2) . . . . ?
C2 C3 C4 C13 -175.6(13) . . . . ?
C3 C4 C5 C1 -4(2) . . . . ?
C3 C4 C5 C6 171.6(13) . . . . ?
C3 C4 C13 C14 132.3(15) . . . . ?
C3 C4 C13 C18 -45(2) . . . . ?
C4 C5 C6 C7 -178.9(14) . . . . ?
C4 C13 C14 C15 -179.4(13) . . . . ?
C4 C13 C18 C17 179.4(12) . . . . ?
C5 C1 C12 N2 174.6(13) . . . . ?
C5 C1 C12 C8 -4(2) . . . . ?
C5 C4 C13 C14 -47(2) . . . . ?
C5 C4 C13 C18 135.5(15) . . . . ?
C5 C6 C7 C8 2(2) . . . . ?
C6 C7 C8 C9 -179.7(14) . . . . ?
C6 C7 C8 C12 -1(2) . . . . ?
C7 C8 C9 C10 173.9(14) . . . . ?
C7 C8 C9 C19 -5(2) . . . . ?
C7 C8 C12 N2 -176.3(13) . . . . ?
C7 C8 C12 C1 2(2) . . . . ?
C8 C9 C10 C11 2(2) . . . . ?
C8 C9 C19 C20 135.1(16) . . . . ?
C8 C9 C19 C24 -44(2) . . . . ?
C9 C8 C12 N2 2(2) . . . . ?
C9 C8 C12 C1 -179.5(13) . . . . ?
C9 C10 C11 N2 3(2) . . . . ?
C9 C19 C20 C21 180.0(13) . . . . ?
C9 C19 C24 C23 179.7(14) . . . . ?
C10 C9 C19 C20 -44(2) . . . . ?
C10 C9 C19 C24 136.8(15) . . . . ?
C11 N2 C12 C1 -175.6(13) . . . . ?
C11 N2 C12 C8 3(2) . . . . ?
C12 N2 C11 C10 -5(2) . . . . ?
C12 C1 C5 C4 179.8(14) . . . . ?
C12 C1 C5 C6 4(2) . . . . ?
C12 C8 C9 C10 -5(2) . . . . ?
C12 C8 C9 C19 176.4(14) . . . . ?
C13 C4 C5 C1 175.7(13) . . . . ?
C13 C4 C5 C6 -9(2) . . . . ?
C13 C14 C15 C16 -1(2) . . . . ?
C14 C13 C18 C17 2(2) . . . . ?
C14 C15 C16 C17 4(2) . . . . ?
C15 C16 C17 C18 -4(2) . . . . ?
C16 C17 C18 C13 1(2) . . . . ?
C18 C13 C14 C15 -2(2) . . . . ?
C19 C9 C10 C11 -178.6(13) . . . . ?
C19 C20 C21 C22 2(2) . . . . ?
C20 C19 C24 C23 0(2) . . . . ?
C20 C21 C22 C23 -3(2) . . . . ?
C21 C22 C23 C24 3(2) . . . . ?
C22 C23 C24 C19 -2(2) . . . . ?
C24 C19 C20 C21 -1(2) . . . . ?

loop_
_twin_individual_id
_twin_individual_mass_fraction_refined
1 0.7888(15)
2 0.2112(15)
